data_7135814
loop_
_publ_author_name
'Biswal, Chidananda'
'Nayek, Pravat'
'Maity, Sandeepan'
'Mal, Prasenjit'

_publ_section_title
;
 Mechanistically Orthogonal Radical Strategies Converging on Programmable
 Site-Selective Halogenation of Quinoxalinones
;
_journal_name_full 'Chemical Communications'
_journal_paper_doi 10.1039/D6CC01927G
_journal_year 2026
_chemical_formula_moiety 'C15 H10 Br N2 O2'
_chemical_formula_sum 'C15 H10 Br N2 O2'
_chemical_formula_weight 330.16
_space_group_crystal_system monoclinic
_space_group_IT_number 14
_space_group_name_Hall '-P 2ybc'
_space_group_name_H-M_alt 'P 1 21/c 1'
_atom_sites_solution_hydrogens geom
_atom_sites_solution_primary dual
_audit_creation_date 2025-09-02
_audit_creation_method
;
Olex2 1.5-ac5-021
(compiled 2022.02.15 svn.rf212a0ae for Rigaku Oxford Diffraction, GUI svn.r6439)
;
_audit_update_record
;
2025-09-02 deposited with the CCDC.	2026-05-18 downloaded from the CCDC.
;
_cell_angle_alpha 90
_cell_angle_beta 99.938(9)
_cell_angle_gamma 90
_cell_formula_units_Z 4
_cell_length_a 7.4693(6)
_cell_length_b 10.4315(11)
_cell_length_c 16.4870(17)
_cell_measurement_reflns_used 4139
_cell_measurement_temperature 100.01(10)
_cell_measurement_theta_max 29.5850
_cell_measurement_theta_min 3.7690
_cell_volume 1265.3(2)
_computing_cell_refinement 'CrysAlisPro 1.171.42.89a (Rigaku OD, 2023)'
_computing_data_collection 'CrysAlisPro 1.171.42.89a (Rigaku OD, 2023)'
_computing_data_reduction 'CrysAlisPro 1.171.42.89a (Rigaku OD, 2023)'
_computing_molecular_graphics 'Olex2 1.5-ac5-021 (Dolomanov et al., 2009)'
_computing_publication_material 'Olex2 1.5-ac5-021 (Dolomanov et al., 2009)'
_computing_structure_refinement 'SHELXL 2014/7 (Sheldrick, 2015)'
_computing_structure_solution 'SHELXT 2014/5 (Sheldrick, 2014)'
_diffrn_ambient_environment N~2~
_diffrn_ambient_temperature 100.01(10)
_diffrn_detector 'Hybrid Pixel Array Detector'
_diffrn_detector_area_resol_mean 5.8140
_diffrn_detector_type 'Pilatus 200K'
_diffrn_measured_fraction_theta_full 0.996
_diffrn_measured_fraction_theta_max 0.818
_diffrn_measurement_details
;
List of Runs (angles in degrees, time in seconds):

  # Type    Start    End  Width  t~exp~   \w     \q     \k     \f   Frames
#--------------------------------------------------------------------------
  1  \w     38.00  64.00   0.50    4.50    --   -0.86-154.00 -66.00   52
  2  \w     33.00  58.00   0.50    4.50    --   -1.72-154.00 -66.00   50
  3  \w    -23.00  21.00   0.50    4.50    --   -0.86  77.00  30.00   88
  4  \w    -24.00  21.00   0.50    4.50    --   -0.86  77.00 120.00   90
  5  \w    -24.00  21.00   0.50    4.50    --   -0.86  77.00  90.00   90
  6  \w    -22.00  13.00   0.50    4.50    --   -1.72  77.00   0.00   70
  7  \w    -17.00  22.00   0.50    4.50    --   -1.72 -77.00  90.00   78
  8  \w    -11.00  30.00   0.50    4.50    --   -1.72 -99.00   0.00   82
  9  \w    -33.00   2.00   0.50    4.50    --   -1.72 -37.00-120.00   70
;
_diffrn_measurement_device 'four-circle diffractometer'
_diffrn_measurement_device_type 'SuperNova, Dual, Cu at home/near, Pilatus 200K'
_diffrn_measurement_method '\w scans'
_diffrn_orient_matrix_type 'CrysAlisPro convention (1999,Acta A55,543-557)'
_diffrn_orient_matrix_UB_11 -0.0209155000
_diffrn_orient_matrix_UB_12 0.0493881000
_diffrn_orient_matrix_UB_13 -0.0296877000
_diffrn_orient_matrix_UB_21 0.0183750000
_diffrn_orient_matrix_UB_22 0.0466646000
_diffrn_orient_matrix_UB_23 0.0316373000
_diffrn_orient_matrix_UB_31 0.0923343000
_diffrn_orient_matrix_UB_32 0.0019593000
_diffrn_orient_matrix_UB_33 -0.0051112000
_diffrn_radiation_monochromator mirror
_diffrn_radiation_probe x-ray
_diffrn_radiation_type 'Mo K\a'
_diffrn_radiation_wavelength 0.71073
_diffrn_reflns_av_R_equivalents 0.0905
_diffrn_reflns_av_unetI/netI 0.0834
_diffrn_reflns_Laue_measured_fraction_full 0.996
_diffrn_reflns_Laue_measured_fraction_max 0.818
_diffrn_reflns_limit_h_max 8
_diffrn_reflns_limit_h_min -9
_diffrn_reflns_limit_k_max 12
_diffrn_reflns_limit_k_min -13
_diffrn_reflns_limit_l_max 22
_diffrn_reflns_limit_l_min -20
_diffrn_reflns_number 12707
_diffrn_reflns_point_group_measured_fraction_full 0.996
_diffrn_reflns_point_group_measured_fraction_max 0.818
_diffrn_reflns_theta_full 25.242
_diffrn_reflns_theta_max 29.516
_diffrn_reflns_theta_min 3.389
_diffrn_source 'micro-focus sealed X-ray tube'
_diffrn_source_type 'SuperNova (Mo) X-ray Source'
_exptl_absorpt_coefficient_mu 3.251
_exptl_absorpt_correction_T_max 1.00000
_exptl_absorpt_correction_T_min 0.78018
_exptl_absorpt_correction_type multi-scan
_exptl_absorpt_process_details
;
CrysAlisPro 1.171.42.89a (Rigaku Oxford Diffraction, 2023)
Empirical absorption correction using spherical harmonics,
implemented in SCALE3 ABSPACK scaling algorithm.
;
_exptl_crystal_density_diffrn 1.733
_exptl_crystal_description block
_exptl_crystal_F_000 660
_exptl_crystal_size_max 0.2
_exptl_crystal_size_mid 0.2
_exptl_crystal_size_min 0.2
_refine_diff_density_max 1.321
_refine_diff_density_min -0.543
_refine_diff_density_rms 0.126
_refine_ls_extinction_method none
_refine_ls_goodness_of_fit_ref 1.061
_refine_ls_hydrogen_treatment constr
_refine_ls_matrix_type full
_refine_ls_number_parameters 181
_refine_ls_number_reflns 2894
_refine_ls_number_restraints 0
_refine_ls_restrained_S_all 1.061
_refine_ls_R_factor_all 0.0735
_refine_ls_R_factor_gt 0.0474
_refine_ls_shift/su_max 0.000
_refine_ls_shift/su_mean 0.000
_refine_ls_structure_factor_coef Fsqd
_refine_ls_weighting_details 'w=1/[\s^2^(Fo^2^)+(0.0446P)^2^+0.5367P] where P=(Fo^2^+2Fc^2^)/3'
_refine_ls_weighting_scheme calc
_refine_ls_wR_factor_gt 0.1046
_refine_ls_wR_factor_ref 0.1136
_reflns_Friedel_coverage 0.000
_reflns_number_gt 2143
_reflns_number_total 2894
_reflns_threshold_expression 'I > 2\s(I)'
_cod_data_source_file d6cc01927g2.cif
_cod_data_source_block pm-cb-197-b_auto
_cod_database_code 7135814
_shelx_shelxl_version_number 2014/7
_chemical_oxdiff_formula 'C H N O Br'
_chemical_oxdiff_usercomment 'Colorless niddle'
_shelx_space_group_comment
;
The symmetry employed for this shelxl refinement is uniquely defined
by the following loop, which should always be used as a source of
symmetry information in preference to the above space-group names.
They are only intended as comments.
;
_olex2_refinement_description
;
1. Fixed Uiso
 At 1.2 times of:
  All C(H) groups, All C(H,H) groups
2.a Secondary CH2 refined with riding coordinates:
 C11(H11A,H11B)
2.b Aromatic/amide H refined with riding coordinates:
 C9(H9), C7(H7), C17(H17), C6(H6), C16(H16), C13(H13), C14(H14), C15(H15)
;
_olex2_submission_special_instructions 'No special instructions were received'
_oxdiff_exptl_absorpt_empirical_details
;
Empirical correction (ABSPACK) includes:
- Absorption correction using spherical harmonics
- Frame scaling
;
_oxdiff_exptl_absorpt_empirical_full_max 1.883
_oxdiff_exptl_absorpt_empirical_full_min 0.723

loop_
_space_group_symop_operation_xyz
'x, y, z'
'-x, y+1/2, -z+1/2'
'-x, -y, -z'
'x, -y-1/2, z-1/2'

loop_
_atom_site_label
_atom_site_type_symbol
_atom_site_fract_x
_atom_site_fract_y
_atom_site_fract_z
_atom_site_U_iso_or_equiv
_atom_site_adp_type
_atom_site_occupancy
_atom_site_site_symmetry_order
_atom_site_calc_flag
_atom_site_refinement_flags_posn
_atom_site_refinement_flags_adp
_atom_site_refinement_flags_occupancy
_atom_site_disorder_assembly
_atom_site_disorder_group
Br18 Br 0.16263(4) 0.65142(4) 0.49535(2) 0.02181(15) Uani 1 1 d . . . . .
O20 O 0.8368(3) 0.2775(3) 0.79992(17) 0.0199(6) Uani 1 1 d . . . . .
O19 O 1.1081(3) 0.4455(3) 0.78436(18) 0.0254(7) Uani 1 1 d . . . . .
N4 N 0.9133(4) 0.5640(3) 0.6937(2) 0.0173(7) Uani 1 1 d . . . . .
N1 N 0.6317(4) 0.4025(3) 0.7168(2) 0.0158(7) Uani 1 1 d . . . . .
C9 C 0.4235(4) 0.5240(4) 0.6134(2) 0.0144(8) Uani 1 1 d . . . . .
H9 H 0.3244 0.4708 0.6207 0.017 Uiso 1 1 calc R U . . .
C5 C 0.7400(4) 0.5839(4) 0.6483(2) 0.0150(8) Uani 1 1 d . . . . .
C7 C 0.5396(5) 0.7028(4) 0.5445(2) 0.0183(8) Uani 1 1 d . . . . .
H7 H 0.5194 0.7691 0.5044 0.022 Uiso 1 1 calc R U . . .
C17 C 0.2346(5) 0.2042(4) 0.6431(2) 0.0185(8) Uani 1 1 d . . . . .
H17 H 0.1488 0.2651 0.6556 0.022 Uiso 1 1 calc R U . . .
C6 C 0.7105(5) 0.6838(4) 0.5910(2) 0.0187(8) Uani 1 1 d . . . . .
H6 H 0.8080 0.7388 0.5840 0.022 Uiso 1 1 calc R U . . .
C3 C 0.9565(4) 0.4634(4) 0.7456(2) 0.0173(8) Uani 1 1 d . . . . .
C8 C 0.3995(5) 0.6235(4) 0.5573(2) 0.0173(8) Uani 1 1 d . . . . .
C2 C 0.8029(5) 0.3716(4) 0.7557(2) 0.0166(8) Uani 1 1 d . . . . .
C10 C 0.5963(4) 0.5034(4) 0.6590(2) 0.0169(8) Uani 1 1 d . . . . .
C16 C 0.1758(5) 0.1011(4) 0.5910(2) 0.0218(9) Uani 1 1 d . . . . .
H16 H 0.0504 0.0916 0.5689 0.026 Uiso 1 1 calc R U . . .
C13 C 0.5418(5) 0.1294(4) 0.6559(2) 0.0169(8) Uani 1 1 d . . . . .
H13 H 0.6676 0.1389 0.6773 0.020 Uiso 1 1 calc R U . . .
C12 C 0.4177(4) 0.2185(4) 0.6768(2) 0.0141(8) Uani 1 1 d . . . . .
C11 C 0.4806(4) 0.3244(4) 0.7375(2) 0.0144(8) Uani 1 1 d . . . . .
H11A H 0.3764 0.3816 0.7408 0.017 Uiso 1 1 calc R U . . .
H11B H 0.5195 0.2859 0.7926 0.017 Uiso 1 1 calc R U . . .
C14 C 0.4835(5) 0.0274(4) 0.6044(2) 0.0202(8) Uani 1 1 d . . . . .
H14 H 0.5694 -0.0330 0.5912 0.024 Uiso 1 1 calc R U . . .
C15 C 0.3007(5) 0.0127(4) 0.5717(3) 0.0238(9) Uani 1 1 d . . . . .
H15 H 0.2613 -0.0574 0.5363 0.029 Uiso 1 1 calc R U . . .

loop_
_atom_site_aniso_label
_atom_site_aniso_U_11
_atom_site_aniso_U_22
_atom_site_aniso_U_33
_atom_site_aniso_U_23
_atom_site_aniso_U_13
_atom_site_aniso_U_12
Br18 0.0186(2) 0.0194(2) 0.0243(2) -0.00156(18) -0.00528(14) 0.00359(16)
O20 0.0183(12) 0.0161(16) 0.0249(15) 0.0009(12) 0.0030(11) 0.0029(11)
O19 0.0098(12) 0.0247(16) 0.0394(17) 0.0015(14) -0.0019(11) 0.0026(11)
N4 0.0123(13) 0.0164(18) 0.0228(17) -0.0041(14) 0.0014(12) 0.0001(12)
N1 0.0108(13) 0.0143(17) 0.0220(17) -0.0008(14) 0.0015(12) 0.0002(12)
C9 0.0119(16) 0.0104(19) 0.022(2) -0.0065(15) 0.0049(14) -0.0021(13)
C5 0.0131(16) 0.0116(19) 0.021(2) -0.0022(16) 0.0039(14) 0.0002(14)
C7 0.0236(18) 0.0134(19) 0.018(2) 0.0051(16) 0.0050(15) 0.0029(15)
C17 0.0150(17) 0.0140(19) 0.026(2) 0.0039(17) 0.0039(15) -0.0007(15)
C6 0.0188(17) 0.016(2) 0.023(2) -0.0050(16) 0.0080(15) -0.0032(15)
C3 0.0126(17) 0.014(2) 0.026(2) -0.0028(17) 0.0045(15) 0.0020(14)
C8 0.0155(16) 0.019(2) 0.0164(19) -0.0052(15) -0.0006(14) 0.0031(14)
C2 0.0148(16) 0.016(2) 0.019(2) -0.0021(16) 0.0014(14) 0.0028(14)
C10 0.0154(17) 0.014(2) 0.021(2) -0.0020(16) 0.0037(14) 0.0042(14)
C16 0.0191(18) 0.020(2) 0.024(2) 0.0006(17) -0.0019(16) -0.0056(16)
C13 0.0181(17) 0.018(2) 0.0129(19) 0.0022(15) -0.0003(14) -0.0013(15)
C12 0.0168(16) 0.0108(19) 0.0132(19) 0.0030(15) -0.0013(13) -0.0030(14)
C11 0.0094(15) 0.014(2) 0.020(2) 0.0028(15) 0.0032(13) 0.0000(13)
C14 0.0255(19) 0.015(2) 0.020(2) 0.0024(16) 0.0039(15) 0.0035(16)
C15 0.030(2) 0.018(2) 0.022(2) 0.0000(17) -0.0017(16) -0.0068(17)

loop_
_atom_type_symbol
_atom_type_description
_atom_type_scat_dispersion_real
_atom_type_scat_dispersion_imag
_atom_type_scat_source
C C 0.0033 0.0016 'International Tables Vol C Tables 4.2.6.8 and 6.1.1.4'
H H 0.0000 0.0000 'International Tables Vol C Tables 4.2.6.8 and 6.1.1.4'
Br Br -0.2901 2.4595 'International Tables Vol C Tables 4.2.6.8 and 6.1.1.4'
N N 0.0061 0.0033 'International Tables Vol C Tables 4.2.6.8 and 6.1.1.4'
O O 0.0106 0.0060 'International Tables Vol C Tables 4.2.6.8 and 6.1.1.4'

loop_
_geom_angle_atom_site_label_1
_geom_angle_atom_site_label_2
_geom_angle_atom_site_label_3
_geom_angle
_geom_angle_site_symmetry_1
_geom_angle_site_symmetry_3
_geom_angle_publ_flag
C3 N4 C5 123.4(3) . . ?
C2 N1 C10 122.9(3) . . ?
C2 N1 C11 116.9(3) . . ?
C10 N1 C11 120.3(3) . . ?
C8 C9 H9 120.7 . . ?
C8 C9 C10 118.6(3) . . ?
C10 C9 H9 120.7 . . ?
N4 C5 C6 119.8(3) . . ?
N4 C5 C10 120.3(3) . . ?
C6 C5 C10 119.9(3) . . ?
C6 C7 H7 120.6 . . ?
C8 C7 H7 120.6 . . ?
C8 C7 C6 118.7(4) . . ?
C16 C17 H17 119.7 . . ?
C12 C17 H17 119.7 . . ?
C12 C17 C16 120.6(4) . . ?
C5 C6 H6 119.9 . . ?
C7 C6 C5 120.2(3) . . ?
C7 C6 H6 119.9 . . ?
O19 C3 N4 123.3(3) . . ?
O19 C3 C2 119.8(4) . . ?
N4 C3 C2 116.9(3) . . ?
C9 C8 Br18 118.3(3) . . ?
C7 C8 Br18 119.0(3) . . ?
C7 C8 C9 122.6(3) . . ?
O20 C2 N1 123.4(3) . . ?
O20 C2 C3 119.1(3) . . ?
N1 C2 C3 117.5(3) . . ?
C9 C10 N1 121.8(3) . . ?
C9 C10 C5 119.9(4) . . ?
C5 C10 N1 118.3(3) . . ?
C17 C16 H16 120.0 . . ?
C15 C16 C17 120.0(3) . . ?
C15 C16 H16 120.0 . . ?
C12 C13 H13 119.6 . . ?
C14 C13 H13 119.6 . . ?
C14 C13 C12 120.7(3) . . ?
C17 C12 C13 118.6(3) . . ?
C17 C12 C11 121.0(3) . . ?
C13 C12 C11 120.4(3) . . ?
N1 C11 C12 114.4(3) . . ?
N1 C11 H11A 108.7 . . ?
N1 C11 H11B 108.7 . . ?
C12 C11 H11A 108.7 . . ?
C12 C11 H11B 108.7 . . ?
H11A C11 H11B 107.6 . . ?
C13 C14 H14 119.7 . . ?
C13 C14 C15 120.5(4) . . ?
C15 C14 H14 119.7 . . ?
C16 C15 C14 119.6(4) . . ?
C16 C15 H15 120.2 . . ?
C14 C15 H15 120.2 . . ?

loop_
_geom_bond_atom_site_label_1
_geom_bond_atom_site_label_2
_geom_bond_distance
_geom_bond_site_symmetry_2
_geom_bond_publ_flag
Br18 C8 1.907(3) . ?
O20 C2 1.223(5) . ?
O19 C3 1.215(4) . ?
N4 C5 1.395(4) . ?
N4 C3 1.358(5) . ?
N1 C2 1.366(4) . ?
N1 C10 1.414(5) . ?
N1 C11 1.478(5) . ?
C9 H9 0.9500 . ?
C9 C8 1.381(5) . ?
C9 C10 1.394(5) . ?
C5 C6 1.398(6) . ?
C5 C10 1.398(5) . ?
C7 H7 0.9500 . ?
C7 C6 1.386(5) . ?
C7 C8 1.378(5) . ?
C17 H17 0.9500 . ?
C17 C16 1.399(6) . ?
C17 C12 1.392(5) . ?
C6 H6 0.9500 . ?
C3 C2 1.526(5) . ?
C16 H16 0.9500 . ?
C16 C15 1.387(6) . ?
C13 H13 0.9500 . ?
C13 C12 1.397(5) . ?
C13 C14 1.385(5) . ?
C12 C11 1.510(5) . ?
C11 H11A 0.9900 . ?
C11 H11B 0.9900 . ?
C14 H14 0.9500 . ?
C14 C15 1.387(5) . ?
C15 H15 0.9500 . ?

loop_
_geom_torsion_atom_site_label_1
_geom_torsion_atom_site_label_2
_geom_torsion_atom_site_label_3
_geom_torsion_atom_site_label_4
_geom_torsion
_geom_torsion_site_symmetry_1
_geom_torsion_site_symmetry_2
_geom_torsion_site_symmetry_3
_geom_torsion_site_symmetry_4
_geom_torsion_publ_flag
O19 C3 C2 O20 -3.4(6) . . . . ?
O19 C3 C2 N1 174.0(3) . . . . ?
N4 C5 C6 C7 178.7(3) . . . . ?
N4 C5 C10 N1 0.2(5) . . . . ?
N4 C5 C10 C9 -180.0(3) . . . . ?
N4 C3 C2 O20 177.8(3) . . . . ?
N4 C3 C2 N1 -4.9(5) . . . . ?
C5 N4 C3 O19 179.1(4) . . . . ?
C5 N4 C3 C2 -2.1(5) . . . . ?
C17 C16 C15 C14 0.0(6) . . . . ?
C17 C12 C11 N1 -128.9(4) . . . . ?
C6 C5 C10 N1 179.3(3) . . . . ?
C6 C5 C10 C9 -0.9(6) . . . . ?
C6 C7 C8 Br18 178.5(3) . . . . ?
C6 C7 C8 C9 -1.6(6) . . . . ?
C3 N4 C5 C6 -174.6(4) . . . . ?
C3 N4 C5 C10 4.5(6) . . . . ?
C8 C9 C10 N1 -179.2(3) . . . . ?
C8 C9 C10 C5 1.0(6) . . . . ?
C8 C7 C6 C5 1.6(6) . . . . ?
C2 N1 C10 C9 172.6(4) . . . . ?
C2 N1 C10 C5 -7.5(5) . . . . ?
C2 N1 C11 C12 -97.8(4) . . . . ?
C10 N1 C2 O20 -173.1(4) . . . . ?
C10 N1 C2 C3 9.7(5) . . . . ?
C10 N1 C11 C12 81.9(4) . . . . ?
C10 C9 C8 Br18 -179.8(3) . . . . ?
C10 C9 C8 C7 0.3(6) . . . . ?
C10 C5 C6 C7 -0.4(6) . . . . ?
C16 C17 C12 C13 1.5(6) . . . . ?
C16 C17 C12 C11 -175.9(4) . . . . ?
C13 C12 C11 N1 53.7(4) . . . . ?
C13 C14 C15 C16 0.0(6) . . . . ?
C12 C17 C16 C15 -0.8(6) . . . . ?
C12 C13 C14 C15 0.8(6) . . . . ?
C11 N1 C2 O20 6.6(6) . . . . ?
C11 N1 C2 C3 -170.6(3) . . . . ?
C11 N1 C10 C9 -7.0(5) . . . . ?
C11 N1 C10 C5 172.8(3) . . . . ?
C14 C13 C12 C17 -1.5(6) . . . . ?
C14 C13 C12 C11 175.9(3) . . . . ?
